data_4349705
loop_
_publ_author_name
'Chen, Yanna'
'An, Donghai'
'Zhang, Min'
'Hu, Cong'
'Mutailipu, Miriding'
'Yang, Zhihua'
'Lu, Xiaoquan'
'Pan, Shilie'

_publ_section_title
;
 Li6Zn3(BO3)4: a new zincoborate featuring vertex-, edge- and face-sharing
 LiO4tetrahedra and exhibiting reversible phase transitions
;
_journal_issue 7
_journal_name_full 'Inorganic Chemistry Frontiers'
_journal_page_first 1100
_journal_paper_doi 10.1039/C7QI00183E
_journal_volume 4
_journal_year 2017
_chemical_formula_sum 'B4 Li6 O12 Zn3'
_chemical_formula_weight 472.99
_space_group_IT_number 2
_space_group_name_Hall '-P 1'
_space_group_name_H-M_alt 'P -1'
_symmetry_cell_setting triclinic
_symmetry_space_group_name_H-M 'P -1'
_atom_sites_solution_hydrogens none
_atom_sites_solution_primary direct
_atom_sites_solution_secondary difmap
_audit_creation_method SHELXL-97
_audit_update_record
;
2017-03-08 deposited with the CCDC.
2017-06-14 downloaded from the CCDC.
;
_cell_angle_alpha 105.358(13)
_cell_angle_beta 101.862(14)
_cell_angle_gamma 104.252(14)
_cell_formula_units_Z 2
_cell_length_a 4.9516(13)
_cell_length_b 9.480(2)
_cell_length_c 11.950(3)
_cell_measurement_reflns_used 1312
_cell_measurement_temperature 296(2)
_cell_measurement_theta_max 23.67
_cell_measurement_theta_min 3.69
_cell_volume 501.8(2)
_computing_cell_refinement 'Bruker SAINT'
_computing_data_collection 'Bruker APEX2'
_computing_data_reduction 'Bruker SAINT'
_computing_molecular_graphics 'Bruker SHELXTL'
_computing_publication_material 'Bruker SHELXTL'
_computing_structure_refinement 'SHELXL-97 (Sheldrick, 1997)'
_computing_structure_solution 'SHELXS-97 (Sheldrick, 1990)'
_diffrn_ambient_temperature 296(2)
_diffrn_measured_fraction_theta_full 0.997
_diffrn_measured_fraction_theta_max 0.997
_diffrn_measurement_device_type 'Bruker APEX-II CCD'
_diffrn_measurement_method '\f and \w scans'
_diffrn_radiation_monochromator graphite
_diffrn_radiation_source 'fine-focus sealed tube'
_diffrn_radiation_type MoK\a
_diffrn_radiation_wavelength 0.71073
_diffrn_reflns_av_R_equivalents 0.0639
_diffrn_reflns_av_sigmaI/netI 0.0669
_diffrn_reflns_limit_h_max 6
_diffrn_reflns_limit_h_min -6
_diffrn_reflns_limit_k_max 12
_diffrn_reflns_limit_k_min -12
_diffrn_reflns_limit_l_max 15
_diffrn_reflns_limit_l_min -15
_diffrn_reflns_number 9106
_diffrn_reflns_theta_full 27.51
_diffrn_reflns_theta_max 27.51
_diffrn_reflns_theta_min 1.85
_diffrn_standards_number 0
_exptl_absorpt_coefficient_mu 7.178
_exptl_absorpt_correction_T_max 0.7456
_exptl_absorpt_correction_T_min 0.6730
_exptl_absorpt_correction_type numerical
_exptl_absorpt_process_details face-indexed
_exptl_crystal_colour colorless
_exptl_crystal_density_diffrn 3.130
_exptl_crystal_density_meas ?
_exptl_crystal_density_method 'not measured'
_exptl_crystal_description block
_exptl_crystal_F_000 448
_exptl_crystal_size_max 0.208
_exptl_crystal_size_mid 0.174
_exptl_crystal_size_min 0.121
_refine_diff_density_max 1.348
_refine_diff_density_min -1.069
_refine_diff_density_rms 0.214
_refine_ls_extinction_coef 0.0020(11)
_refine_ls_extinction_expression Fc^*^=kFc[1+0.001xFc^2^\l^3^/sin(2\q)]^-1/4^
_refine_ls_extinction_method SHELXL
_refine_ls_goodness_of_fit_ref 1.046
_refine_ls_hydrogen_treatment none
_refine_ls_matrix_type full
_refine_ls_number_parameters 227
_refine_ls_number_reflns 2307
_refine_ls_number_restraints 24
_refine_ls_restrained_S_all 1.041
_refine_ls_R_factor_all 0.0679
_refine_ls_R_factor_gt 0.0463
_refine_ls_shift/su_max 0.012
_refine_ls_shift/su_mean 0.001
_refine_ls_structure_factor_coef Fsqd
_refine_ls_weighting_details 'calc w=1/[\s^2^(Fo^2^)+(0.0434P)^2^+2.9291P] where P=(Fo^2^+2Fc^2^)/3'
_refine_ls_weighting_scheme calc
_refine_ls_wR_factor_gt 0.1033
_refine_ls_wR_factor_ref 0.1120
_reflns_number_gt 1740
_reflns_number_total 2307
_reflns_threshold_expression >2sigma(I)
_cod_data_source_file c7qi00183e2.cif
_cod_data_source_block 1
_cod_depositor_comments
;
The following automatic conversions were performed:

data item '_symmetry_cell_setting' value 'Triclinic' was changed to
'triclinic' in accordance with the
/home/saulius/struct/COD-crude-data/automatic-downloads/DataCite-retrospective/RSC/depositions/lib/dictionaries/cif_core.dic
dictionary named 'cif_core.dic' version 2.4.2 last updated on
2011-04-26.

data item '_exptl_crystal_density_meas' value 'not measured' was
changed to '?' -- the value is perceived as not measured.

Automatic conversion script
Id: cif_fix_values 6909 2019-04-08 15:41:33Z antanas 
;
_cod_original_sg_symbol_H-M P-1
_cod_database_code 4349705

loop_
_symmetry_equiv_pos_as_xyz
'x, y, z'
'-x, -y, -z'

loop_
_atom_site_label
_atom_site_type_symbol
_atom_site_fract_x
_atom_site_fract_y
_atom_site_fract_z
_atom_site_U_iso_or_equiv
_atom_site_adp_type
_atom_site_occupancy
_atom_site_symmetry_multiplicity
_atom_site_calc_flag
_atom_site_refinement_flags
Zn1 Zn 0.14298(17) 0.27690(9) 0.34729(7) 0.0127(2) Uani 1 1 d .
Zn2 Zn 0.34454(17) 0.26820(9) 0.05462(7) 0.0111(2) Uani 1 1 d .
Zn3 Zn 0.75496(17) 0.17872(9) 0.69039(7) 0.0130(2) Uani 1 1 d .
Li1 Li 0.763(2) 0.0958(12) 0.0650(10) 0.010(2) Uani 1 1 d U
Li2 Li 0.787(3) 0.3876(15) 0.5435(13) 0.028(3) Uani 1 1 d U
Li3 Li 1.292(2) 0.3698(11) 0.8238(9) 0.005(2) Uani 1 1 d U
Li4 Li 0.874(2) 0.5330(12) 0.8144(10) 0.011(2) Uani 1 1 d U
Li5 Li 0.380(3) -0.1473(17) 0.5829(12) 0.025(3) Uani 1 1 d .
Li6 Li 0.264(3) 0.0767(13) 0.7772(12) 0.020(3) Uani 1 1 d .
B1 B -0.2104(17) 0.3050(8) -0.0667(7) 0.0115(15) Uani 1 1 d .
B2 B 0.6879(16) 0.4120(8) 0.3031(6) 0.0086(14) Uani 1 1 d .
B3 B 0.2161(16) 0.2058(8) 0.5698(7) 0.0104(15) Uani 1 1 d .
B4 B 0.7216(17) -0.0552(8) 0.8145(7) 0.0136(16) Uani 1 1 d .
O1 O -0.0495(9) 0.2821(5) 0.0317(4) 0.0095(9) Uani 1 1 d .
O2 O 0.5694(9) 0.0041(5) 0.7375(4) 0.0105(10) Uani 1 1 d .
O3 O -0.0189(10) 0.4385(5) 0.3179(4) 0.0112(10) Uani 1 1 d .
O4 O 0.3818(10) 0.0825(5) 0.0920(4) 0.0118(10) Uani 1 1 d .
O5 O 0.1344(10) 0.1819(5) 0.6677(4) 0.0123(10) Uani 1 1 d .
O6 O 0.0299(10) 0.2363(5) 0.4845(4) 0.0146(10) Uani 1 1 d .
O7 O 0.4997(10) 0.2836(5) -0.0772(4) 0.0128(10) Uani 1 1 d .
O8 O 0.5237(9) 0.4445(5) 0.2105(4) 0.0110(10) Uani 1 1 d .
O9 O 0.9084(10) 0.3500(5) 0.8499(4) 0.0120(10) Uani 1 1 d .
O10 O 0.4882(10) 0.2040(5) 0.5602(4) 0.0141(10) Uani 1 1 d .
O11 O 0.5657(10) 0.3522(6) 0.3807(4) 0.0157(10) Uani 1 1 d .
O12 O 0.0297(9) 0.0849(5) 0.2032(4) 0.0101(9) Uani 1 1 d .

loop_
_atom_site_aniso_label
_atom_site_aniso_U_11
_atom_site_aniso_U_22
_atom_site_aniso_U_33
_atom_site_aniso_U_23
_atom_site_aniso_U_13
_atom_site_aniso_U_12
Zn1 0.0118(4) 0.0173(4) 0.0120(4) 0.0070(3) 0.0043(3) 0.0065(3)
Zn2 0.0100(4) 0.0149(4) 0.0104(4) 0.0057(3) 0.0035(3) 0.0051(3)
Zn3 0.0119(4) 0.0177(4) 0.0116(4) 0.0077(3) 0.0037(3) 0.0053(3)
Li1 0.011(2) 0.011(2) 0.010(2) 0.0036(12) 0.0029(12) 0.0033(12)
Li2 0.028(3) 0.028(3) 0.028(3) 0.0094(14) 0.0082(13) 0.0088(14)
Li3 0.006(2) 0.005(2) 0.006(2) 0.0026(12) 0.0014(11) 0.0012(12)
Li4 0.011(2) 0.011(2) 0.011(2) 0.0040(12) 0.0035(12) 0.0031(12)
Li5 0.012(6) 0.048(8) 0.011(7) 0.005(6) 0.003(5) 0.008(6)
Li6 0.014(6) 0.017(6) 0.034(8) 0.014(6) 0.010(6) 0.007(5)
B1 0.013(4) 0.007(3) 0.018(4) 0.008(3) 0.005(3) 0.006(3)
B2 0.011(4) 0.008(3) 0.003(4) -0.001(3) -0.002(3) 0.002(3)
B3 0.010(4) 0.013(4) 0.010(4) 0.004(3) 0.007(3) 0.003(3)
B4 0.014(4) 0.010(4) 0.013(4) 0.002(3) 0.001(3) 0.001(3)
O1 0.005(2) 0.012(2) 0.010(2) 0.0058(19) -0.0002(18) 0.0000(17)
O2 0.008(2) 0.011(2) 0.011(2) 0.0066(19) -0.0012(19) 0.0001(18)
O3 0.011(2) 0.012(2) 0.013(3) 0.0065(19) 0.0048(19) 0.0042(18)
O4 0.013(2) 0.016(2) 0.008(2) 0.0059(19) 0.0040(19) 0.0057(19)
O5 0.014(2) 0.021(2) 0.009(2) 0.009(2) 0.0092(19) 0.009(2)
O6 0.008(2) 0.026(3) 0.016(3) 0.014(2) 0.004(2) 0.007(2)
O7 0.010(2) 0.022(2) 0.012(3) 0.008(2) 0.0058(19) 0.010(2)
O8 0.010(2) 0.012(2) 0.010(2) 0.0027(19) -0.0002(19) 0.0048(18)
O9 0.012(2) 0.014(2) 0.012(3) 0.007(2) 0.0046(19) 0.0042(19)
O10 0.008(2) 0.027(3) 0.013(3) 0.013(2) 0.0045(19) 0.008(2)
O11 0.010(2) 0.027(3) 0.014(3) 0.012(2) 0.006(2) 0.007(2)
O12 0.006(2) 0.014(2) 0.009(2) 0.0047(19) 0.0003(18) 0.0028(18)

loop_
_atom_type_symbol
_atom_type_description
_atom_type_scat_dispersion_real
_atom_type_scat_dispersion_imag
_atom_type_scat_source
O O 0.0106 0.0060 'International Tables Vol C Tables 4.2.6.8 and 6.1.1.4'
Li Li -0.0003 0.0001 'International Tables Vol C Tables 4.2.6.8 and 6.1.1.4'
B B 0.0013 0.0007 'International Tables Vol C Tables 4.2.6.8 and 6.1.1.4'
Zn Zn 0.2839 1.4301 'International Tables Vol C Tables 4.2.6.8 and 6.1.1.4'

loop_
_geom_angle_atom_site_label_1
_geom_angle_atom_site_label_2
_geom_angle_atom_site_label_3
_geom_angle
_geom_angle_site_symmetry_1
_geom_angle_site_symmetry_3
O6 Zn1 O11 112.1(2) . .
O6 Zn1 O3 106.01(19) . .
O11 Zn1 O3 108.96(19) . .
O6 Zn1 O12 112.78(19) . .
O11 Zn1 O12 102.04(19) . .
O3 Zn1 O12 115.05(19) . .
O6 Zn1 Li5 39.0(3) . 2_556
O11 Zn1 Li5 150.7(3) . 2_556
O3 Zn1 Li5 88.7(3) . 2_556
O12 Zn1 Li5 90.6(3) . 2_556
O6 Zn1 Li4 145.5(3) . 2_666
O11 Zn1 Li4 85.7(3) . 2_666
O3 Zn1 Li4 39.5(2) . 2_666
O12 Zn1 Li4 90.6(2) . 2_666
Li5 Zn1 Li4 120.9(3) 2_556 2_666
O6 Zn1 Li5 85.1(3) . 2_656
O11 Zn1 Li5 46.3(3) . 2_656
O3 Zn1 Li5 155.1(3) . 2_656
O12 Zn1 Li5 79.1(3) . 2_656
Li5 Zn1 Li5 112.6(5) 2_556 2_656
Li4 Zn1 Li5 125.6(3) 2_666 2_656
O6 Zn1 Li2 90.2(3) . 2_666
O11 Zn1 Li2 83.7(3) . 2_666
O3 Zn1 Li2 38.4(3) . 2_666
O12 Zn1 Li2 151.2(3) . 2_666
Li5 Zn1 Li2 97.9(4) 2_556 2_666
Li4 Zn1 Li2 61.5(3) 2_666 2_666
Li5 Zn1 Li2 121.7(4) 2_656 2_666
O6 Zn1 Li6 79.5(3) . 2_556
O11 Zn1 Li6 125.9(3) . 2_556
O3 Zn1 Li6 118.3(3) . 2_556
O12 Zn1 Li6 34.7(3) . 2_556
Li5 Zn1 Li6 57.2(3) 2_556 2_556
Li4 Zn1 Li6 114.8(3) 2_666 2_556
Li5 Zn1 Li6 85.3(3) 2_656 2_556
Li2 Zn1 Li6 150.4(3) 2_666 2_556
O6 Zn1 Li1 124.6(2) . 1_455
O11 Zn1 Li1 116.8(2) . 1_455
O3 Zn1 Li1 81.5(2) . 1_455
O12 Zn1 Li1 33.6(2) . 1_455
Li5 Zn1 Li1 88.1(3) 2_556 1_455
Li4 Zn1 Li1 63.6(3) 2_666 1_455
Li5 Zn1 Li1 110.9(3) 2_656 1_455
Li2 Zn1 Li1 118.8(3) 2_666 1_455
Li6 Zn1 Li1 51.4(3) 2_556 1_455
O6 Zn1 Li2 38.2(3) . 1_455
O11 Zn1 Li2 124.3(3) . 1_455
O3 Zn1 Li2 67.8(3) . 1_455
O12 Zn1 Li2 130.8(3) . 1_455
Li5 Zn1 Li2 40.7(4) 2_556 1_455
Li4 Zn1 Li2 107.3(3) 2_666 1_455
Li5 Zn1 Li2 119.8(3) 2_656 1_455
Li2 Zn1 Li2 59.5(4) 2_666 1_455
Li6 Zn1 Li2 97.9(3) 2_556 1_455
Li1 Zn1 Li2 117.4(3) 1_455 1_455
O7 Zn2 O1 114.07(19) . .
O7 Zn2 O4 109.49(19) . .
O1 Zn2 O4 113.25(18) . .
O7 Zn2 O8 117.06(19) . .
O1 Zn2 O8 95.78(18) . .
O4 Zn2 O8 106.53(18) . .
O7 Zn2 Li4 128.4(3) . 2_666
O1 Zn2 Li4 48.3(3) . 2_666
O4 Zn2 Li4 122.1(3) . 2_666
O8 Zn2 Li4 47.5(3) . 2_666
O7 Zn2 Li1 132.7(3) . 1_455
O1 Zn2 Li1 40.5(2) . 1_455
O4 Zn2 Li1 72.8(2) . 1_455
O8 Zn2 Li1 106.4(2) . 1_455
Li4 Zn2 Li1 70.5(3) 2_666 1_455
O7 Zn2 Li3 34.0(2) . 1_454
O1 Zn2 Li3 81.5(2) . 1_454
O4 Zn2 Li3 135.5(2) . 1_454
O8 Zn2 Li3 113.7(2) . 1_454
Li4 Zn2 Li3 99.5(3) 2_666 1_454
Li1 Zn2 Li3 111.5(3) 1_455 1_454
O7 Zn2 Li6 39.2(2) . 1_554
O1 Zn2 Li6 97.1(3) . 1_554
O4 Zn2 Li6 86.6(2) . 1_554
O8 Zn2 Li6 156.2(2) . 1_554
Li4 Zn2 Li6 140.1(3) 2_666 1_554
Li1 Zn2 Li6 96.4(3) 1_455 1_554
Li3 Zn2 Li6 49.2(3) 1_454 1_554
O7 Zn2 Li3 84.3(2) . 2_766
O1 Zn2 Li3 99.0(2) . 2_766
O4 Zn2 Li3 133.7(2) . 2_766
O8 Zn2 Li3 35.2(2) . 2_766
Li4 Zn2 Li3 59.1(3) 2_666 2_766
Li1 Zn2 Li3 129.6(3) 1_455 2_766
Li3 Zn2 Li3 79.4(3) 1_454 2_766
Li6 Zn2 Li3 122.5(3) 1_554 2_766
O7 Zn2 Li1 83.7(2) . 2_655
O1 Zn2 Li1 103.5(2) . 2_655
O4 Zn2 Li1 36.4(2) . 2_655
O8 Zn2 Li1 142.7(2) . 2_655
Li4 Zn2 Li1 141.7(3) 2_666 2_655
Li1 Zn2 Li1 71.9(3) 1_455 2_655
Li3 Zn2 Li1 100.7(3) 1_454 2_655
Li6 Zn2 Li1 51.6(3) 1_554 2_655
Li3 Zn2 Li1 157.3(3) 2_766 2_655
O10 Zn3 O5 115.10(19) . 1_655
O10 Zn3 O2 111.68(19) . .
O5 Zn3 O2 113.89(18) 1_655 .
O10 Zn3 O9 117.58(19) . .
O5 Zn3 O9 95.7(2) 1_655 .
O2 Zn3 O9 101.29(18) . .
O10 Zn3 Li5 83.2(3) . .
O5 Zn3 Li5 106.2(3) 1_655 .
O2 Zn3 Li5 39.0(3) . .
O9 Zn3 Li5 139.8(3) . .
O10 Zn3 Li6 149.8(3) . 1_655
O5 Zn3 Li6 39.5(3) 1_655 1_655
O2 Zn3 Li6 78.4(3) . 1_655
O9 Zn3 Li6 86.3(3) . 1_655
Li5 Zn3 Li6 89.7(3) . 1_655
O10 Zn3 Li5 36.7(3) . 2_656
O5 Zn3 Li5 80.6(3) 1_655 2_656
O2 Zn3 Li5 119.3(3) . 2_656
O9 Zn3 Li5 137.2(3) . 2_656
Li5 Zn3 Li5 80.5(4) . 2_656
Li6 Zn3 Li5 113.2(3) 1_655 2_656
O12 Li1 O4 110.6(6) 1_655 .
O12 Li1 O1 107.7(5) 1_655 1_655
O4 Li1 O1 115.2(5) . 1_655
O12 Li1 O4 119.1(5) 1_655 2_655
O4 Li1 O4 96.5(5) . 2_655
O1 Li1 O4 107.8(5) 1_655 2_655
O12 Li1 Li1 129.1(7) 1_655 2_655
O4 Li1 Li1 49.2(4) . 2_655
O1 Li1 Li1 123.2(7) 1_655 2_655
O4 Li1 Li1 47.3(4) 2_655 2_655
O12 Li1 Li6 43.5(4) 1_655 2_656
O4 Li1 Li6 76.9(4) . 2_656
O1 Li1 Li6 149.6(6) 1_655 2_656
O4 Li1 Li6 97.8(5) 2_655 2_656
Li1 Li1 Li6 86.3(6) 2_655 2_656
O12 Li1 B4 25.7(3) 1_655 2_756
O4 Li1 B4 135.2(5) . 2_756
O1 Li1 B4 97.1(5) 1_655 2_756
O4 Li1 B4 102.5(5) 2_655 2_756
Li1 Li1 B4 133.6(6) 2_655 2_756
Li6 Li1 B4 60.6(4) 2_656 2_756
O12 Li1 B1 133.8(5) 1_655 1_655
O4 Li1 B1 99.6(4) . 1_655
O1 Li1 B1 26.2(3) 1_655 1_655
O4 Li1 B1 89.9(4) 2_655 1_655
Li1 Li1 B1 97.0(6) 2_655 1_655
Li6 Li1 B1 171.9(5) 2_656 1_655
B4 Li1 B1 120.4(4) 2_756 1_655
O12 Li1 Zn2 76.9(4) 1_655 1_655
O4 Li1 Zn2 153.1(5) . 1_655
O1 Li1 Zn2 40.3(2) 1_655 1_655
O4 Li1 Zn2 102.1(4) 2_655 1_655
Li1 Li1 Zn2 145.0(7) 2_655 1_655
Li6 Li1 Zn2 119.0(4) 2_656 1_655
B4 Li1 Zn2 58.9(3) 2_756 1_655
B1 Li1 Zn2 61.5(3) 1_655 1_655
O12 Li1 Zn2 85.9(4) 1_655 2_655
O4 Li1 Zn2 98.3(4) . 2_655
O1 Li1 Zn2 134.8(5) 1_655 2_655
O4 Li1 Zn2 35.5(2) 2_655 2_655
Li1 Li1 Zn2 59.1(4) 2_655 2_655
Li6 Li1 Zn2 64.0(3) 2_656 2_655
B4 Li1 Zn2 76.6(3) 2_756 2_655
B1 Li1 Zn2 124.0(4) 1_655 2_655
Zn2 Li1 Zn2 108.1(3) 1_655 2_655
O12 Li1 Zn1 35.1(2) 1_655 1_655
O4 Li1 Zn1 96.1(4) . 1_655
O1 Li1 Zn1 87.0(4) 1_655 1_655
O4 Li1 Zn1 154.2(5) 2_655 1_655
Li1 Li1 Zn1 139.8(6) 2_655 1_655
Li6 Li1 Zn1 63.4(3) 2_656 1_655
B4 Li1 Zn1 53.6(2) 2_756 1_655
B1 Li1 Zn1 110.1(4) 1_655 1_655
Zn2 Li1 Zn1 75.2(2) 1_655 1_655
Zn2 Li1 Zn1 120.1(3) 2_655 1_655
O12 Li1 Li4 82.8(4) 1_655 2_766
O4 Li1 Li4 103.4(5) . 2_766
O1 Li1 Li4 35.0(3) 1_655 2_766
O4 Li1 Li4 142.7(5) 2_655 2_766
Li1 Li1 Li4 141.0(6) 2_655 2_766
Li6 Li1 Li4 117.2(5) 2_656 2_766
B4 Li1 Li4 85.1(4) 2_756 2_766
B1 Li1 Li4 56.1(3) 1_655 2_766
Zn2 Li1 Li4 50.7(3) 1_655 2_766
Zn2 Li1 Li4 157.9(4) 2_655 2_766
Zn1 Li1 Li4 54.0(3) 1_655 2_766
O3 Li2 O11 136.8(8) 2_666 .
O3 Li2 O10 120.7(7) 2_666 .
O11 Li2 O10 92.8(6) . .
O3 Li2 O6 112.1(7) 2_666 1_655
O11 Li2 O6 93.2(6) . 1_655
O10 Li2 O6 89.3(5) . 1_655
O3 Li2 Li5 159.2(9) 2_666 2_656
O11 Li2 Li5 62.7(6) . 2_656
O10 Li2 Li5 53.8(5) . 2_656
O6 Li2 Li5 51.5(5) 1_655 2_656
O3 Li2 B2 27.8(3) 2_666 2_766
O11 Li2 B2 135.2(7) . 2_766
O10 Li2 B2 131.9(7) . 2_766
O6 Li2 B2 85.8(5) 1_655 2_766
Li5 Li2 B2 137.0(7) 2_656 2_766
O3 Li2 Zn1 40.0(3) 2_666 2_666
O11 Li2 Zn1 99.1(5) . 2_666
O10 Li2 Zn1 126.0(6) . 2_666
O6 Li2 Zn1 141.5(6) 1_655 2_666
Li5 Li2 Zn1 160.7(7) 2_656 2_666
B2 Li2 Zn1 60.0(3) 2_766 2_666
O3 Li2 Li2 72.6(6) 2_666 2_766
O11 Li2 Li2 77.0(6) . 2_766
O10 Li2 Li2 166.5(9) . 2_766
O6 Li2 Li2 82.5(6) 1_655 2_766
Li5 Li2 Li2 112.9(8) 2_656 2_766
B2 Li2 Li2 58.4(5) 2_766 2_766
Zn1 Li2 Li2 65.2(4) 2_666 2_766
O3 Li2 Zn1 114.1(6) 2_666 1_655
O11 Li2 Zn1 69.2(4) . 1_655
O10 Li2 Zn1 113.0(5) . 1_655
O6 Li2 Zn1 33.8(2) 1_655 1_655
Li5 Li2 Zn1 61.0(5) 2_656 1_655
B2 Li2 Zn1 87.4(4) 2_766 1_655
Zn1 Li2 Zn1 120.5(4) 2_666 1_655
Li2 Li2 Zn1 55.3(4) 2_766 1_655
O7 Li3 O9 109.7(5) 1_656 .
O7 Li3 O8 123.1(6) 1_656 2_766
O9 Li3 O8 116.5(5) . 2_766
O7 Li3 O5 97.7(5) 1_656 1_655
O9 Li3 O5 93.7(5) . 1_655
O8 Li3 O5 110.1(5) 2_766 1_655
O7 Li3 Li6 52.4(4) 1_656 1_655
O9 Li3 Li6 97.7(5) . 1_655
O8 Li3 Li6 141.3(6) 2_766 1_655
O5 Li3 Li6 46.8(4) 1_655 1_655
O7 Li3 B1 24.9(2) 1_656 1_756
O9 Li3 B1 134.1(5) . 1_756
O8 Li3 B1 100.5(4) 2_766 1_756
O5 Li3 B1 98.2(4) 1_655 1_756
Li6 Li3 B1 62.2(4) 1_655 1_756
O7 Li3 Li4 142.9(6) 1_656 .
O9 Li3 Li4 42.0(3) . .
O8 Li3 Li4 74.7(4) 2_766 .
O5 Li3 Li4 106.2(5) 1_655 .
Li6 Li3 Li4 135.3(5) 1_655 .
B1 Li3 Li4 155.3(5) 1_756 .
O7 Li3 Li4 84.1(4) 1_656 1_655
O9 Li3 Li4 156.3(5) . 1_655
O8 Li3 Li4 42.2(3) 2_766 1_655
O5 Li3 Li4 103.6(5) 1_655 1_655
Li6 Li3 Li4 105.9(5) 1_655 1_655
B1 Li3 Li4 59.6(3) 1_756 1_655
Li4 Li3 Li4 116.2(5) . 1_655
O7 Li3 Zn2 34.6(2) 1_656 1_656
O9 Li3 Zn2 77.0(3) . 1_656
O8 Li3 Zn2 135.3(5) 2_766 1_656
O5 Li3 Zn2 111.3(4) 1_655 1_656
Li6 Li3 Zn2 67.0(4) 1_655 1_656
B1 Li3 Zn2 57.4(2) 1_756 1_656
Li4 Li3 Zn2 108.9(4) . 1_656
Li4 Li3 Zn2 110.5(4) 1_655 1_656
O7 Li3 Zn2 101.8(4) 1_656 2_766
O9 Li3 Zn2 105.5(4) . 2_766
O8 Li3 Zn2 36.0(2) 2_766 2_766
O5 Li3 Zn2 145.8(5) 1_655 2_766
Li6 Li3 Zn2 150.5(5) 1_655 2_766
B1 Li3 Zn2 88.4(3) 1_756 2_766
Li4 Li3 Zn2 73.4(3) . 2_766
Li4 Li3 Zn2 51.7(3) 1_655 2_766
Zn2 Li3 Zn2 100.6(3) 1_656 2_766
O3 Li4 O9 113.6(6) 2_666 .
O3 Li4 O8 109.5(6) 2_666 2_666
O9 Li4 O8 115.5(6) . 2_666
O3 Li4 O1 113.7(5) 2_666 2_666
O9 Li4 O1 109.5(6) . 2_666
O8 Li4 O1 93.6(5) 2_666 2_666
O3 Li4 Zn2 124.1(5) 2_666 2_666
O9 Li4 Zn2 122.2(5) . 2_666
O8 Li4 Zn2 47.4(3) 2_666 2_666
O1 Li4 Zn2 46.2(3) 2_666 2_666
O3 Li4 B2 25.4(3) 2_666 2_766
O9 Li4 B2 101.2(5) . 2_766
O8 Li4 B2 133.7(5) 2_666 2_766
O1 Li4 B2 100.0(4) 2_666 2_766
Zn2 Li4 B2 130.3(4) 2_666 2_766
O3 Li4 Li3 79.2(4) 2_666 .
O9 Li4 Li3 42.7(3) . .
O8 Li4 Li3 155.9(6) 2_666 .
O1 Li4 Li3 103.6(5) 2_666 .
Zn2 Li4 Li3 145.5(5) 2_666 .
B2 Li4 Li3 60.2(3) 2_766 .
O3 Li4 Li3 132.2(6) 2_666 1_455
O9 Li4 Li3 74.3(4) . 1_455
O8 Li4 Li3 41.2(3) 2_666 1_455
O1 Li4 Li3 106.2(5) 2_666 1_455
Zn2 Li4 Li3 69.2(3) 2_666 1_455
B2 Li4 Li3 153.4(5) 2_766 1_455
Li3 Li4 Li3 116.2(5) . 1_455
O3 Li4 Zn1 40.8(2) 2_666 2_666
O9 Li4 Zn1 152.4(5) . 2_666
O8 Li4 Zn1 75.8(4) 2_666 2_666
O1 Li4 Zn1 94.0(4) 2_666 2_666
Zn2 Li4 Zn1 84.3(3) 2_666 2_666
B2 Li4 Zn1 59.4(3) 2_766 2_666
Li3 Li4 Zn1 119.0(4) . 2_666
Li3 Li4 Zn1 113.5(4) 1_455 2_666
O3 Li4 Li1 81.2(4) 2_666 2_766
O9 Li4 Li1 135.2(5) . 2_766
O8 Li4 Li1 96.3(4) 2_666 2_766
O1 Li4 Li1 33.8(3) 2_666 2_766
Zn2 Li4 Li1 58.8(3) 2_666 2_766
B2 Li4 Li1 73.9(3) 2_766 2_766
Li3 Li4 Li1 107.4(4) . 2_766
Li3 Li4 Li1 128.0(4) 1_455 2_766
Zn1 Li4 Li1 62.4(3) 2_666 2_766
O2 Li5 O6 124.7(7) . 2_556
O2 Li5 O10 131.5(7) . 2_656
O6 Li5 O10 101.4(6) 2_556 2_656
O2 Li5 O11 101.0(6) . 2_656
O6 Li5 O11 93.6(6) 2_556 2_656
O10 Li5 O11 89.5(6) 2_656 2_656
O2 Li5 Li2 153.0(9) . 2_656
O6 Li5 Li2 62.8(6) 2_556 2_656
O10 Li5 Li2 59.5(5) 2_656 2_656
O11 Li5 Li2 52.1(5) 2_656 2_656
O2 Li5 B4 28.7(3) . .
O6 Li5 B4 130.9(6) 2_556 .
O10 Li5 B4 124.8(6) 2_656 .
O11 Li5 B4 72.9(4) 2_656 .
Li2 Li5 B4 124.9(7) 2_656 .
O2 Li5 Zn3 40.9(3) . .
O6 Li5 Zn3 131.0(6) 2_556 .
O10 Li5 Zn3 98.4(5) 2_656 .
O11 Li5 Zn3 131.0(5) 2_656 .
Li2 Li5 Zn3 157.6(7) 2_656 .
B4 Li5 Zn3 63.0(3) . .
O2 Li5 Li6 38.8(4) . .
O6 Li5 Li6 86.9(5) 2_556 .
O10 Li5 Li6 152.8(7) 2_656 .
O11 Li5 Li6 116.0(6) 2_656 .
Li2 Li5 Li6 143.8(7) 2_656 .
B4 Li5 Li6 60.4(4) . .
Zn3 Li5 Li6 58.4(4) . .
O2 Li5 Zn1 93.5(5) . 2_556
O6 Li5 Zn1 39.9(3) 2_556 2_556
O10 Li5 Zn1 134.8(6) 2_656 2_556
O11 Li5 Zn1 75.0(4) 2_656 2_556
Li2 Li5 Zn1 78.2(5) 2_656 2_556
B4 Li5 Zn1 91.3(4) . 2_556
Zn3 Li5 Zn1 124.0(5) . 2_556
Li6 Li5 Zn1 65.6(4) . 2_556
O2 Li5 Zn1 83.3(5) . 2_656
O6 Li5 Zn1 133.2(7) 2_556 2_656
O10 Li5 Zn1 74.5(4) 2_656 2_656
O11 Li5 Zn1 40.8(3) 2_656 2_656
Li2 Li5 Zn1 76.6(5) 2_656 2_656
B4 Li5 Zn1 57.9(3) . 2_656
Zn3 Li5 Zn1 95.1(4) . 2_656
Li6 Li5 Zn1 118.2(5) . 2_656
Zn1 Li5 Zn1 112.6(5) 2_556 2_656
O2 Li5 Zn3 140.1(7) . 2_656
O6 Li5 Zn3 73.4(4) 2_556 2_656
O10 Li5 Zn3 36.4(3) 2_656 2_656
O11 Li5 Zn3 113.9(5) 2_656 2_656
Li2 Li5 Zn3 65.3(5) 2_656 2_656
B4 Li5 Zn3 155.4(5) . 2_656
Zn3 Li5 Zn3 99.5(4) . 2_656
Li6 Li5 Zn3 127.1(5) . 2_656
Zn1 Li5 Zn3 113.2(4) 2_556 2_656
Zn1 Li5 Zn3 110.6(4) 2_656 2_656
O2 Li6 O12 110.6(6) . 2_556
O2 Li6 O5 110.2(6) . .
O12 Li6 O5 117.6(7) 2_556 .
O2 Li6 O7 101.5(6) . 1_556
O12 Li6 O7 121.0(7) 2_556 1_556
O5 Li6 O7 94.0(5) . 1_556
O2 Li6 Li3 122.2(6) . 1_455
O12 Li6 Li3 126.8(6) 2_556 1_455
O5 Li6 Li3 50.3(4) . 1_455
O7 Li6 Li3 44.9(3) 1_556 1_455
O2 Li6 Li1 88.3(5) . 2_656
O12 Li6 Li1 43.5(4) 2_556 2_656
O5 Li6 Li1 159.0(6) . 2_656
O7 Li6 Li1 91.7(5) 1_556 2_656
Li3 Li6 Li1 127.8(6) 1_455 2_656
O2 Li6 B1 74.0(4) . 1_656
O12 Li6 B1 134.6(7) 2_556 1_656
O5 Li6 B1 100.9(5) . 1_656
O7 Li6 B1 27.6(3) 1_556 1_656
Li3 Li6 B1 62.1(4) 1_455 1_656
Li1 Li6 B1 93.5(5) 2_656 1_656
O2 Li6 Li5 38.5(4) . .
O12 Li6 Li5 92.0(5) 2_556 .
O5 Li6 Li5 92.0(6) . .
O7 Li6 Li5 138.1(6) 1_556 .
Li3 Li6 Li5 133.6(6) 1_455 .
Li1 Li6 Li5 97.2(5) 2_656 .
B1 Li6 Li5 110.7(5) 1_656 .
O2 Li6 Zn3 146.4(6) . 1_455
O12 Li6 Zn3 83.5(4) 2_556 1_455
O5 Li6 Zn3 39.6(3) . 1_455
O7 Li6 Zn3 96.1(4) 1_556 1_455
Li3 Li6 Zn3 56.5(3) 1_455 1_455
Li1 Li6 Zn3 119.7(5) 2_656 1_455
B1 Li6 Zn3 118.4(4) 1_656 1_455
Li5 Li6 Zn3 114.0(5) . 1_455
O2 Li6 Zn1 85.8(4) . 2_556
O12 Li6 Zn1 36.3(3) 2_556 2_556
O5 Li6 Zn1 105.3(5) . 2_556
O7 Li6 Zn1 155.7(6) 1_556 2_556
Li3 Li6 Zn1 146.3(5) 1_455 2_556
Li1 Li6 Zn1 65.1(3) 2_656 2_556
B1 Li6 Zn1 151.2(5) 1_656 2_556
Li5 Li6 Zn1 57.2(3) . 2_556
Zn3 Li6 Zn1 89.8(3) 1_455 2_556
O2 Li6 Zn2 119.1(6) . 1_556
O12 Li6 Zn2 86.2(5) 2_556 1_556
O5 Li6 Zn2 111.6(5) . 1_556
O7 Li6 Zn2 34.8(2) 1_556 1_556
Li3 Li6 Zn2 63.8(4) 1_455 1_556
Li1 Li6 Zn2 64.3(3) 2_656 1_556
B1 Li6 Zn2 56.4(3) 1_656 1_556
Li5 Li6 Zn2 154.3(5) . 1_556
Zn3 Li6 Zn2 91.3(3) 1_455 1_556
Zn1 Li6 Zn2 121.8(4) 2_556 1_556
O9 B1 O7 120.3(6) 1_454 1_455
O9 B1 O1 122.7(6) 1_454 .
O7 B1 O1 117.0(6) 1_455 .
O9 B1 Li3 86.3(4) 1_454 1_354
O7 B1 Li3 35.3(3) 1_455 1_354
O1 B1 Li3 149.0(5) . 1_354
O9 B1 Li1 143.5(5) 1_454 1_455
O7 B1 Li1 87.5(4) 1_455 1_455
O1 B1 Li1 38.9(4) . 1_455
Li3 B1 Li1 122.5(4) 1_354 1_455
O9 B1 Li6 100.1(5) 1_454 1_454
O7 B1 Li6 45.5(4) 1_455 1_454
O1 B1 Li6 121.0(5) . 1_454
Li3 B1 Li6 55.7(3) 1_354 1_454
Li1 B1 Li6 82.3(4) 1_455 1_454
O11 B2 O3 118.7(6) . 1_655
O11 B2 O8 121.8(6) . .
O3 B2 O8 119.5(6) 1_655 .
O11 B2 Li2 101.7(5) . 2_766
O3 B2 Li2 40.1(4) 1_655 2_766
O8 B2 Li2 123.1(5) . 2_766
O11 B2 Li4 152.6(5) . 2_766
O3 B2 Li4 36.8(4) 1_655 2_766
O8 B2 Li4 83.9(4) . 2_766
Li2 B2 Li4 66.5(4) 2_766 2_766
O6 B3 O5 119.4(6) . .
O6 B3 O10 120.8(6) . .
O5 B3 O10 119.7(6) . .
O12 B4 O4 121.4(6) 2_656 2_656
O12 B4 O2 119.9(6) 2_656 .
O4 B4 O2 118.6(6) 2_656 .
O12 B4 Li5 101.3(5) 2_656 .
O4 B4 Li5 123.3(6) 2_656 .
O2 B4 Li5 40.7(4) . .
O12 B4 Li1 37.7(4) 2_656 2_756
O4 B4 Li1 85.7(5) 2_656 2_756
O2 B4 Li1 152.7(6) . 2_756
Li5 B4 Li1 136.6(5) . 2_756
B1 O1 Zn2 125.8(4) . .
B1 O1 Li1 114.9(5) . 1_455
Zn2 O1 Li1 99.2(4) . 1_455
B1 O1 Li4 116.1(5) . 2_666
Zn2 O1 Li4 85.5(4) . 2_666
Li1 O1 Li4 111.2(5) 1_455 2_666
B4 O2 Li5 110.6(6) . .
B4 O2 Li6 119.8(6) . .
Li5 O2 Li6 102.7(6) . .
B4 O2 Zn3 123.6(4) . .
Li5 O2 Zn3 100.1(5) . .
Li6 O2 Zn3 96.6(4) . .
B2 O3 Li2 112.2(6) 1_455 2_666
B2 O3 Li4 117.8(5) 1_455 2_666
Li2 O3 Li4 106.2(6) 2_666 2_666
B2 O3 Zn1 117.5(4) 1_455 .
Li2 O3 Zn1 101.6(5) 2_666 .
Li4 O3 Zn1 99.6(4) 2_666 .
B4 O4 Li1 130.4(5) 2_656 .
B4 O4 Zn2 116.4(4) 2_656 .
Li1 O4 Zn2 96.9(4) . .
B4 O4 Li1 115.9(5) 2_656 2_655
Li1 O4 Li1 83.5(5) . 2_655
Zn2 O4 Li1 108.1(4) . 2_655
B3 O5 Li6 131.9(6) . .
B3 O5 Zn3 123.7(4) . 1_455
Li6 O5 Zn3 101.0(4) . 1_455
B3 O5 Li3 115.6(5) . 1_455
Li6 O5 Li3 82.9(5) . 1_455
Zn3 O5 Li3 84.5(3) 1_455 1_455
B3 O6 Li5 129.6(6) . 2_556
B3 O6 Zn1 120.6(4) . .
Li5 O6 Zn1 101.1(4) 2_556 .
B3 O6 Li2 119.0(6) . 1_455
Li5 O6 Li2 65.7(6) 2_556 1_455
Zn1 O6 Li2 108.0(4) . 1_455
B1 O7 Li3 119.8(5) 1_655 1_454
B1 O7 Zn2 121.5(4) 1_655 .
Li3 O7 Zn2 111.4(4) 1_454 .
B1 O7 Li6 106.8(5) 1_655 1_554
Li3 O7 Li6 82.7(5) 1_454 1_554
Zn2 O7 Li6 106.0(4) . 1_554
B2 O8 Li3 116.8(5) . 2_766
B2 O8 Zn2 114.5(4) . .
Li3 O8 Zn2 108.9(4) 2_766 .
B2 O8 Li4 129.9(5) . 2_666
Li3 O8 Li4 96.5(5) 2_766 2_666
Zn2 O8 Li4 85.0(4) . 2_666
B1 O9 Li4 120.8(5) 1_656 .
B1 O9 Li3 132.1(5) 1_656 .
Li4 O9 Li3 95.3(5) . .
B1 O9 Zn3 110.1(4) 1_656 .
Li4 O9 Zn3 105.9(4) . .
Li3 O9 Zn3 85.6(4) . .
B3 O10 Zn3 119.0(4) . .
B3 O10 Li5 130.1(6) . 2_656
Zn3 O10 Li5 106.9(4) . 2_656
B3 O10 Li2 123.0(6) . .
Zn3 O10 Li2 95.7(5) . .
Li5 O10 Li2 66.7(6) 2_656 .
B2 O11 Li2 121.9(6) . .
B2 O11 Zn1 120.6(4) . .
Li2 O11 Zn1 115.5(5) . .
B2 O11 Li5 123.4(5) . 2_656
Li2 O11 Li5 65.2(5) . 2_656
Zn1 O11 Li5 92.9(4) . 2_656
B4 O12 Li6 117.6(5) 2_656 2_556
B4 O12 Li1 116.5(5) 2_656 1_455
Li6 O12 Li1 93.0(5) 2_556 1_455
B4 O12 Zn1 108.6(4) 2_656 .
Li6 O12 Zn1 109.0(4) 2_556 .
Li1 O12 Zn1 111.3(4) 1_455 .

loop_
_geom_bond_atom_site_label_1
_geom_bond_atom_site_label_2
_geom_bond_distance
_geom_bond_site_symmetry_2
Zn1 O6 1.938(5) .
Zn1 O11 1.955(5) .
Zn1 O3 1.972(4) .
Zn1 O12 2.008(5) .
Zn1 Li5 2.964(13) 2_556
Zn1 Li4 2.973(11) 2_666
Zn1 Li5 2.989(13) 2_656
Zn1 Li2 3.003(14) 2_666
Zn1 Li6 3.211(12) 2_556
Zn1 Li1 3.256(11) 1_455
Zn1 Li2 3.317(14) 1_455
Zn2 O7 1.912(5) .
Zn2 O1 1.956(4) .
Zn2 O4 1.969(4) .
Zn2 O8 1.998(5) .
Zn2 Li4 2.703(11) 2_666
Zn2 Li1 2.986(11) 1_455
Zn2 Li3 3.137(10) 1_454
Zn2 Li6 3.217(14) 1_554
Zn2 Li3 3.221(10) 2_766
Zn2 Li1 3.226(10) 2_655
Zn3 O10 1.931(5) .
Zn3 O5 1.947(5) 1_655
Zn3 O2 1.965(4) .
Zn3 O9 2.001(5) .
Zn3 Li5 2.956(14) .
Zn3 Li6 3.002(12) 1_655
Zn3 Li5 3.113(13) 2_656
Li1 O12 1.935(12) 1_655
Li1 O4 1.958(12) .
Li1 O1 1.964(11) 1_655
Li1 O4 2.016(12) 2_655
Li1 Li1 2.65(2) 2_655
Li1 Li6 2.807(16) 2_656
Li1 B4 2.829(13) 2_756
Li1 B1 2.835(13) 1_655
Li1 Zn2 2.986(11) 1_655
Li1 Zn2 3.226(10) 2_655
Li1 Zn1 3.256(11) 1_655
Li1 Li4 3.290(15) 2_766
Li2 O3 1.902(15) 2_666
Li2 O11 1.923(15) .
Li2 O10 2.074(14) .
Li2 O6 2.158(14) 1_655
Li2 Li5 2.21(2) 2_656
Li2 B2 2.736(16) 2_766
Li2 Zn1 3.003(14) 2_666
Li2 Li2 3.15(3) 2_766
Li2 Zn1 3.317(14) 1_655
Li3 O7 1.886(11) 1_656
Li3 O9 1.958(11) .
Li3 O8 1.961(11) 2_766
Li3 O5 2.054(11) 1_655
Li3 Li6 2.648(15) 1_655
Li3 B1 2.831(12) 1_756
Li3 Li4 2.875(14) .
Li3 Li4 2.957(15) 1_655
Li3 Zn2 3.137(10) 1_656
Li3 Zn2 3.221(10) 2_766
Li4 O3 1.919(12) 2_666
Li4 O9 1.931(11) .
Li4 O8 2.001(12) 2_666
Li4 O1 2.024(12) 2_666
Li4 Zn2 2.703(11) 2_666
Li4 B2 2.835(13) 2_766
Li4 Li3 2.957(15) 1_455
Li4 Zn1 2.973(11) 2_666
Li4 Li1 3.290(15) 2_766
Li5 O2 1.890(14) .
Li5 O6 1.900(13) 2_556
Li5 O10 1.944(14) 2_656
Li5 O11 2.165(15) 2_656
Li5 Li2 2.21(2) 2_656
Li5 B4 2.711(15) .
Li5 Li6 2.964(18) .
Li5 Zn1 2.964(13) 2_556
Li5 Zn1 2.989(13) 2_656
Li5 Zn3 3.113(13) 2_656
Li6 O2 1.905(13) .
Li6 O12 1.935(12) 2_556
Li6 O5 1.944(13) .
Li6 O7 2.114(14) 1_556
Li6 Li3 2.648(15) 1_455
Li6 Li1 2.807(16) 2_656
Li6 B1 2.835(15) 1_656
Li6 Zn3 3.002(12) 1_455
Li6 Zn1 3.211(12) 2_556
Li6 Zn2 3.217(14) 1_556
B1 O9 1.364(9) 1_454
B1 O7 1.374(9) 1_455
B1 O1 1.378(9) .
B1 Li3 2.831(12) 1_354
B1 Li1 2.835(13) 1_455
B1 Li6 2.835(15) 1_454
B2 O11 1.374(9) .
B2 O3 1.376(9) 1_655
B2 O8 1.384(8) .
B2 Li2 2.736(16) 2_766
B2 Li4 2.835(13) 2_766
B3 O6 1.368(9) .
B3 O5 1.369(9) .
B3 O10 1.380(9) .
B4 O12 1.373(9) 2_656
B4 O4 1.378(9) 2_656
B4 O2 1.388(9) .
B4 Li1 2.829(13) 2_756
O1 Li1 1.964(11) 1_455
O1 Li4 2.024(12) 2_666
O3 B2 1.376(9) 1_455
O3 Li2 1.902(15) 2_666
O3 Li4 1.919(12) 2_666
O4 B4 1.378(9) 2_656
O4 Li1 2.016(12) 2_655
O5 Zn3 1.947(5) 1_455
O5 Li3 2.054(11) 1_455
O6 Li5 1.900(14) 2_556
O6 Li2 2.158(14) 1_455
O7 B1 1.374(9) 1_655
O7 Li3 1.886(11) 1_454
O7 Li6 2.114(14) 1_554
O8 Li3 1.961(11) 2_766
O8 Li4 2.001(12) 2_666
O9 B1 1.364(9) 1_656
O10 Li5 1.944(14) 2_656
O11 Li5 2.165(15) 2_656
O12 B4 1.373(9) 2_656
O12 Li6 1.935(12) 2_556
O12 Li1 1.935(12) 1_455
